data_7058029
loop_
_publ_author_name
'Xu, Lei'
'Jiang, Liping'
'Li, Shasha'
'Zhang, Guofang'
'Zhang, Weiqiang'
'Gao, Ziwei'

_publ_section_title
;
 Unexpected formation and conversion: role of substituents of 1,3-ynones
 in the reactivity and product distribution during their reactions with
 Ru3(CO)12
;
_journal_issue 3
_journal_name_full 'New Journal of Chemistry'
_journal_page_first 1478
_journal_paper_doi 10.1039/C8NJ05573D
_journal_volume 43
_journal_year 2019
_chemical_formula_sum 'C37 H36 O9 Ru2'
_chemical_formula_weight 826.80
_space_group_IT_number 2
_space_group_name_Hall '-P 1'
_space_group_name_H-M_alt 'P -1'
_symmetry_cell_setting triclinic
_symmetry_space_group_name_Hall '-P 1'
_symmetry_space_group_name_H-M 'P -1'
_atom_sites_solution_hydrogens geom
_atom_sites_solution_primary direct
_atom_sites_solution_secondary difmap
_audit_creation_method SHELXL-97
_audit_update_record
;
2018-09-03 deposited with the CCDC.
2018-12-06 downloaded from the CCDC.
;
_cell_angle_alpha 88.140(8)
_cell_angle_beta 83.336(8)
_cell_angle_gamma 84.953(8)
_cell_formula_units_Z 2
_cell_length_a 8.457(2)
_cell_length_b 10.898(2)
_cell_length_c 19.590(5)
_cell_measurement_reflns_used 46633
_cell_measurement_temperature 153(2)
_cell_measurement_theta_max 26.41
_cell_measurement_theta_min 2.43
_cell_volume 1785.9(7)
_computing_structure_refinement 'SHELXL-97 (Sheldrick, 1997)'
_computing_structure_solution 'SHELXS-97 (Sheldrick, 1990)'
_diffrn_ambient_temperature 153(2)
_diffrn_measured_fraction_theta_full 0.998
_diffrn_measured_fraction_theta_max 0.998
_diffrn_measurement_device_type 'Bruker SMART CCD area-detector'
_diffrn_radiation_monochromator graphite
_diffrn_radiation_source 'fine-focus sealed tube'
_diffrn_radiation_type MoK\a
_diffrn_radiation_wavelength 0.71073
_diffrn_reflns_av_R_equivalents 0.0416
_diffrn_reflns_av_sigmaI/netI 0.0199
_diffrn_reflns_limit_h_max 10
_diffrn_reflns_limit_h_min -10
_diffrn_reflns_limit_k_max 12
_diffrn_reflns_limit_k_min -13
_diffrn_reflns_limit_l_max 24
_diffrn_reflns_limit_l_min -24
_diffrn_reflns_number 64541
_diffrn_reflns_theta_full 26.00
_diffrn_reflns_theta_max 26.00
_diffrn_reflns_theta_min 2.43
_exptl_absorpt_coefficient_mu 0.898
_exptl_absorpt_correction_T_max 0.8922
_exptl_absorpt_correction_T_min 0.8696
_exptl_absorpt_correction_type multi-scan
_exptl_absorpt_process_details sadabs
_exptl_crystal_colour colorless
_exptl_crystal_density_diffrn 1.537
_exptl_crystal_density_method 'not measured'
_exptl_crystal_description block
_exptl_crystal_F_000 836
_exptl_crystal_size_max 0.16
_exptl_crystal_size_mid 0.14
_exptl_crystal_size_min 0.13
_refine_diff_density_max 0.544
_refine_diff_density_min -0.589
_refine_diff_density_rms 0.109
_refine_ls_extinction_method none
_refine_ls_goodness_of_fit_ref 1.197
_refine_ls_hydrogen_treatment constr
_refine_ls_matrix_type full
_refine_ls_number_parameters 435
_refine_ls_number_reflns 7020
_refine_ls_number_restraints 0
_refine_ls_restrained_S_all 1.197
_refine_ls_R_factor_all 0.0231
_refine_ls_R_factor_gt 0.0208
_refine_ls_shift/su_max 0.001
_refine_ls_shift/su_mean 0.000
_refine_ls_structure_factor_coef Fsqd
_refine_ls_weighting_details 'calc w=1/[\s^2^(Fo^2^)+(0.0304P)^2^+0.7370P] where P=(Fo^2^+2Fc^2^)/3'
_refine_ls_weighting_scheme calc
_refine_ls_wR_factor_gt 0.0594
_refine_ls_wR_factor_ref 0.0608
_reflns_number_gt 6556
_reflns_number_total 7020
_reflns_threshold_expression >2sigma(I)
_cod_data_source_file c8nj05573d2.cif
_cod_data_source_block 2
_cod_depositor_comments 'Adding full bibliography for 7058027--7058034.cif.'
_cod_original_sg_symbol_H-M P-1
_cod_database_code 7058029

loop_
_symmetry_equiv_pos_as_xyz
'x, y, z'
'-x, -y, -z'

loop_
_atom_site_label
_atom_site_type_symbol
_atom_site_fract_x
_atom_site_fract_y
_atom_site_fract_z
_atom_site_U_iso_or_equiv
_atom_site_adp_type
_atom_site_occupancy
_atom_site_symmetry_multiplicity
_atom_site_calc_flag
_atom_site_refinement_flags
Ru1 Ru 0.322838(16) 0.125157(12) 0.277971(7) 0.01509(5) Uani 1 1 d .
Ru2 Ru 0.398938(16) 0.183938(13) 0.141377(7) 0.01500(5) Uani 1 1 d .
O2 O 0.13458(18) 0.40068(13) 0.07733(7) 0.0292(3) Uani 1 1 d .
O6 O 0.61845(18) 0.23368(15) 0.31852(8) 0.0337(4) Uani 1 1 d .
O9 O 0.71131(18) 0.01962(15) 0.11449(9) 0.0348(4) Uani 1 1 d .
C34 C 0.3858(2) -0.03886(18) 0.31585(10) 0.0234(4) Uani 1 1 d .
C37 C 0.5975(2) 0.08194(18) 0.12510(10) 0.0229(4) Uani 1 1 d .
O7 O 0.5729(2) 0.42159(14) 0.11309(8) 0.0365(4) Uani 1 1 d .
C33 C 0.5098(2) 0.19255(18) 0.30286(10) 0.0224(4) Uani 1 1 d .
C24 C 0.2559(2) 0.29075(16) 0.22769(9) 0.0165(4) Uani 1 1 d .
O4 O 0.4111(2) -0.13111(14) 0.34245(9) 0.0372(4) Uani 1 1 d .
C36 C 0.3485(2) 0.18009(18) 0.04829(10) 0.0233(4) Uani 1 1 d .
C6 C 0.3502(2) -0.27726(18) 0.09301(10) 0.0233(4) Uani 1 1 d .
H6 H 0.4344 -0.3158 0.1164 0.028 Uiso 1 1 calc R
C17 C -0.1297(2) 0.44044(18) 0.23579(10) 0.0220(4) Uani 1 1 d .
H17 H -0.0974 0.3674 0.2602 0.026 Uiso 1 1 calc R
O8 O 0.3171(2) 0.17258(16) -0.00582(8) 0.0367(4) Uani 1 1 d .
O5 O 0.0981(2) 0.19297(16) 0.40748(8) 0.0401(4) Uani 1 1 d .
C22 C 0.0810(2) 0.38328(17) 0.13666(10) 0.0189(4) Uani 1 1 d .
C1 C 0.2867(2) -0.15795(17) 0.11016(10) 0.0194(4) Uani 1 1 d .
C32 C 0.1813(2) 0.16605(18) 0.35958(10) 0.0246(4) Uani 1 1 d .
C8 C 0.2863(2) 0.03281(16) 0.18291(9) 0.0165(4) Uani 1 1 d .
C7 C 0.3553(2) -0.09536(17) 0.16521(10) 0.0195(4) Uani 1 1 d .
C16 C -0.0531(2) 0.46620(17) 0.17075(10) 0.0194(4) Uani 1 1 d .
C35 C 0.5106(2) 0.33418(19) 0.12329(10) 0.0234(4) Uani 1 1 d .
C2 C 0.1625(2) -0.10315(18) 0.07596(10) 0.0241(4) Uani 1 1 d .
H2 H 0.1174 -0.0225 0.0875 0.029 Uiso 1 1 calc R
C31 C 0.0488(2) 0.16976(16) 0.19160(9) 0.0171(4) Uani 1 1 d .
C25 C 0.2978(2) 0.41779(17) 0.24585(9) 0.0188(4) Uani 1 1 d .
H25A H 0.2614 0.4790 0.2113 0.023 Uiso 1 1 calc R
H25B H 0.4154 0.4176 0.2439 0.023 Uiso 1 1 calc R
C21 C -0.1024(2) 0.57374(18) 0.13534(11) 0.0265(4) Uani 1 1 d .
H21 H -0.0522 0.5914 0.0906 0.032 Uiso 1 1 calc R
C18 C -0.2530(3) 0.5213(2) 0.26507(11) 0.0276(4) Uani 1 1 d .
H18 H -0.3056 0.5032 0.3093 0.033 Uiso 1 1 calc R
C9 C 0.1325(2) 0.05496(16) 0.21905(9) 0.0166(4) Uani 1 1 d .
C10 C 0.0313(2) -0.04827(17) 0.24603(10) 0.0207(4) Uani 1 1 d .
H10A H 0.1020 -0.1254 0.2480 0.025 Uiso 1 1 calc R
H10B H -0.0454 -0.0601 0.2128 0.025 Uiso 1 1 calc R
C23 C 0.1508(2) 0.27609(16) 0.17854(9) 0.0163(4) Uani 1 1 d .
C28 C 0.1825(3) 0.62604(19) 0.40613(11) 0.0307(5) Uani 1 1 d .
H28A H 0.1897 0.7156 0.4104 0.037 Uiso 1 1 calc R
H28B H 0.0681 0.6108 0.4138 0.037 Uiso 1 1 calc R
C5 C 0.2917(3) -0.33945(19) 0.04253(11) 0.0287(5) Uani 1 1 d .
H5 H 0.3353 -0.4206 0.0313 0.034 Uiso 1 1 calc R
C26 C 0.2210(2) 0.45635(17) 0.31767(10) 0.0215(4) Uani 1 1 d .
H26A H 0.1047 0.4480 0.3212 0.026 Uiso 1 1 calc R
H26B H 0.2662 0.4002 0.3526 0.026 Uiso 1 1 calc R
C19 C -0.2995(2) 0.62807(19) 0.23004(12) 0.0286(5) Uani 1 1 d .
H19 H -0.3834 0.6836 0.2504 0.034 Uiso 1 1 calc R
C27 C 0.2485(3) 0.58897(19) 0.33299(11) 0.0307(5) Uani 1 1 d .
H27A H 0.1969 0.6453 0.2999 0.037 Uiso 1 1 calc R
H27B H 0.3646 0.5987 0.3261 0.037 Uiso 1 1 calc R
C20 C -0.2241(3) 0.65433(19) 0.16532(12) 0.0302(5) Uani 1 1 d .
H20 H -0.2560 0.7280 0.1415 0.036 Uiso 1 1 calc R
C3 C 0.1044(3) -0.1663(2) 0.02504(11) 0.0302(5) Uani 1 1 d .
H3 H 0.0197 -0.1287 0.0017 0.036 Uiso 1 1 calc R
C4 C 0.1693(3) -0.2836(2) 0.00821(11) 0.0316(5) Uani 1 1 d .
H4 H 0.1299 -0.3262 -0.0270 0.038 Uiso 1 1 calc R
C11 C -0.0621(3) -0.02812(19) 0.31672(11) 0.0271(4) Uani 1 1 d .
H11A H 0.0140 -0.0174 0.3504 0.033 Uiso 1 1 calc R
H11B H -0.1332 0.0488 0.3151 0.033 Uiso 1 1 calc R
C13 C -0.2535(3) -0.1125(2) 0.41208(11) 0.0345(5) Uani 1 1 d .
H13A H -0.1801 -0.0848 0.4431 0.041 Uiso 1 1 calc R
H13B H -0.3397 -0.0458 0.4084 0.041 Uiso 1 1 calc R
C29 C 0.2675(4) 0.5587(3) 0.46137(13) 0.0454(6) Uani 1 1 d .
H29A H 0.3823 0.5730 0.4535 0.055 Uiso 1 1 calc R
H29B H 0.2589 0.4692 0.4578 0.055 Uiso 1 1 calc R
C12 C -0.1620(3) -0.1334(2) 0.34120(11) 0.0285(4) Uani 1 1 d .
H12A H -0.0911 -0.2105 0.3426 0.034 Uiso 1 1 calc R
H12B H -0.2388 -0.1438 0.3078 0.034 Uiso 1 1 calc R
C14 C -0.3269(3) -0.2269(2) 0.44364(12) 0.0391(6) Uani 1 1 d .
H14A H -0.3810 -0.2655 0.4087 0.047 Uiso 1 1 calc R
H14B H -0.2408 -0.2870 0.4572 0.047 Uiso 1 1 calc R
C15 C -0.4468(3) -0.1979(3) 0.50628(13) 0.0518(7) Uani 1 1 d .
H15A H -0.3983 -0.1493 0.5383 0.078 Uiso 1 1 calc R
H15B H -0.4776 -0.2750 0.5291 0.078 Uiso 1 1 calc R
H15C H -0.5417 -0.1507 0.4918 0.078 Uiso 1 1 calc R
C30 C 0.2016(4) 0.5983(3) 0.53362(14) 0.0587(8) Uani 1 1 d .
H30A H 0.2052 0.6875 0.5370 0.088 Uiso 1 1 calc R
H30B H 0.2663 0.5556 0.5669 0.088 Uiso 1 1 calc R
H30C H 0.0908 0.5773 0.5434 0.088 Uiso 1 1 calc R
O3 O -0.08841(17) 0.17557(13) 0.17911(8) 0.0285(3) Uani 1 1 d .
O1 O 0.46727(19) -0.14562(13) 0.19218(8) 0.0322(4) Uani 1 1 d .

loop_
_atom_site_aniso_label
_atom_site_aniso_U_11
_atom_site_aniso_U_22
_atom_site_aniso_U_33
_atom_site_aniso_U_23
_atom_site_aniso_U_13
_atom_site_aniso_U_12
Ru1 0.01493(8) 0.01416(8) 0.01636(8) -0.00045(5) -0.00404(6) 0.00071(6)
Ru2 0.01331(8) 0.01498(8) 0.01665(8) -0.00199(6) -0.00173(5) -0.00020(6)
O2 0.0341(8) 0.0272(8) 0.0235(7) 0.0057(6) 0.0005(6) 0.0061(6)
O6 0.0268(8) 0.0374(9) 0.0405(9) -0.0010(7) -0.0129(7) -0.0104(7)
O9 0.0196(8) 0.0345(9) 0.0496(10) -0.0150(7) -0.0030(7) 0.0062(7)
C34 0.0227(10) 0.0229(10) 0.0256(10) -0.0013(8) -0.0085(8) -0.0003(8)
C37 0.0209(10) 0.0236(10) 0.0252(10) -0.0052(8) -0.0032(8) -0.0047(8)
O7 0.0419(9) 0.0282(8) 0.0388(9) -0.0074(7) 0.0106(7) -0.0171(7)
C33 0.0241(10) 0.0225(10) 0.0204(9) 0.0010(8) -0.0047(8) 0.0021(8)
C24 0.0159(9) 0.0150(9) 0.0175(9) -0.0019(7) 0.0008(7) 0.0011(7)
O4 0.0464(10) 0.0239(8) 0.0423(9) 0.0105(7) -0.0146(8) -0.0001(7)
C36 0.0203(10) 0.0246(10) 0.0250(11) -0.0018(8) -0.0003(8) -0.0044(8)
C6 0.0231(10) 0.0194(9) 0.0261(10) -0.0013(8) 0.0021(8) -0.0001(8)
C17 0.0227(10) 0.0189(9) 0.0245(10) 0.0023(7) -0.0069(8) 0.0023(8)
O8 0.0421(10) 0.0489(10) 0.0214(8) -0.0040(7) -0.0084(7) -0.0094(8)
O5 0.0413(10) 0.0441(10) 0.0323(9) -0.0106(7) 0.0116(7) -0.0069(8)
C22 0.0191(9) 0.0152(9) 0.0234(10) 0.0006(7) -0.0067(7) -0.0016(7)
C1 0.0195(9) 0.0173(9) 0.0211(9) -0.0012(7) -0.0005(7) -0.0028(7)
C32 0.0266(11) 0.0218(10) 0.0259(10) -0.0007(8) -0.0044(9) -0.0024(8)
C8 0.0184(9) 0.0149(8) 0.0169(8) -0.0016(7) -0.0067(7) 0.0012(7)
C7 0.0188(9) 0.0157(9) 0.0237(9) -0.0002(7) -0.0024(7) 0.0006(7)
C16 0.0156(9) 0.0148(9) 0.0285(10) 0.0006(7) -0.0067(7) 0.0004(7)
C35 0.0224(10) 0.0261(11) 0.0207(10) -0.0060(8) 0.0018(8) -0.0007(8)
C2 0.0264(10) 0.0209(10) 0.0256(10) -0.0011(8) -0.0060(8) -0.0008(8)
C31 0.0169(9) 0.0141(8) 0.0203(9) -0.0020(7) -0.0033(7) 0.0011(7)
C25 0.0200(9) 0.0156(9) 0.0208(9) -0.0024(7) -0.0020(7) -0.0012(7)
C21 0.0224(10) 0.0215(10) 0.0343(11) 0.0092(8) -0.0018(8) 0.0003(8)
C18 0.0254(11) 0.0275(11) 0.0286(11) -0.0017(8) -0.0028(8) 0.0047(8)
C9 0.0170(9) 0.0132(8) 0.0201(9) -0.0006(7) -0.0058(7) 0.0003(7)
C10 0.0188(9) 0.0152(9) 0.0282(10) 0.0011(7) -0.0035(8) -0.0021(7)
C23 0.0148(9) 0.0132(8) 0.0201(9) -0.0002(7) -0.0013(7) 0.0023(7)
C28 0.0385(13) 0.0183(10) 0.0336(12) -0.0093(8) 0.0060(9) -0.0030(9)
C5 0.0341(12) 0.0213(10) 0.0298(11) -0.0092(8) 0.0048(9) -0.0058(9)
C26 0.0246(10) 0.0184(9) 0.0214(9) -0.0043(7) -0.0003(8) -0.0029(8)
C19 0.0217(10) 0.0225(10) 0.0404(12) -0.0038(9) -0.0046(9) 0.0075(8)
C27 0.0435(13) 0.0181(10) 0.0288(11) -0.0046(8) 0.0051(9) -0.0037(9)
C20 0.0247(11) 0.0182(10) 0.0465(13) 0.0082(9) -0.0072(9) 0.0053(8)
C3 0.0300(11) 0.0348(12) 0.0277(11) 0.0003(9) -0.0094(9) -0.0053(9)
C4 0.0344(12) 0.0358(12) 0.0267(11) -0.0085(9) -0.0019(9) -0.0141(10)
C11 0.0253(11) 0.0249(10) 0.0310(11) -0.0015(8) 0.0016(8) -0.0074(8)
C13 0.0299(12) 0.0454(14) 0.0291(11) 0.0006(10) -0.0013(9) -0.0122(10)
C29 0.0558(17) 0.0490(15) 0.0308(13) -0.0150(11) -0.0061(11) 0.0058(13)
C12 0.0279(11) 0.0275(11) 0.0294(11) 0.0021(9) 0.0009(9) -0.0055(9)
C14 0.0303(12) 0.0512(15) 0.0343(12) 0.0153(11) 0.0001(10) -0.0054(11)
C15 0.0409(15) 0.084(2) 0.0305(13) 0.0110(13) 0.0022(11) -0.0191(14)
C30 0.077(2) 0.065(2) 0.0334(14) -0.0163(13) 0.0019(14) -0.0095(16)
O3 0.0188(7) 0.0198(7) 0.0490(9) 0.0021(6) -0.0144(6) -0.0009(6)
O1 0.0327(8) 0.0238(8) 0.0414(9) -0.0083(6) -0.0184(7) 0.0125(6)

loop_
_atom_type_symbol
_atom_type_description
_atom_type_scat_dispersion_real
_atom_type_scat_dispersion_imag
_atom_type_scat_source
C C 0.0033 0.0016 'International Tables Vol C Tables 4.2.6.8 and 6.1.1.4'
H H 0.0000 0.0000 'International Tables Vol C Tables 4.2.6.8 and 6.1.1.4'
O O 0.0106 0.0060 'International Tables Vol C Tables 4.2.6.8 and 6.1.1.4'
Ru Ru -1.2594 0.8363 'International Tables Vol C Tables 4.2.6.8 and 6.1.1.4'

loop_
_geom_angle_atom_site_label_1
_geom_angle_atom_site_label_2
_geom_angle_atom_site_label_3
_geom_angle
C33 Ru1 C32 98.27(9)
C33 Ru1 C34 92.55(8)
C32 Ru1 C34 91.89(9)
C33 Ru1 C24 90.62(8)
C32 Ru1 C24 92.76(8)
C34 Ru1 C24 173.95(7)
C33 Ru1 C8 129.79(8)
C32 Ru1 C8 131.93(8)
C34 Ru1 C8 87.41(7)
C24 Ru1 C8 86.60(7)
C33 Ru1 C9 164.49(7)
C32 Ru1 C9 95.70(8)
C34 Ru1 C9 93.70(7)
C24 Ru1 C9 81.98(7)
C8 Ru1 C9 36.59(7)
C33 Ru1 Ru2 92.11(6)
C32 Ru1 Ru2 144.87(6)
C34 Ru1 Ru2 121.20(6)
C24 Ru1 Ru2 53.47(5)
C8 Ru1 Ru2 47.90(5)
C9 Ru1 Ru2 72.52(5)
C36 Ru2 C37 95.04(8)
C36 Ru2 C35 92.56(8)
C37 Ru2 C35 91.21(8)
C36 Ru2 C8 99.91(8)
C37 Ru2 C8 89.95(8)
C35 Ru2 C8 167.32(8)
C36 Ru2 C24 126.10(8)
C37 Ru2 C24 138.76(7)
C35 Ru2 C24 84.84(7)
C8 Ru2 C24 85.97(7)
C36 Ru2 C23 92.05(8)
C37 Ru2 C23 168.19(7)
C35 Ru2 C23 97.92(7)
C8 Ru2 C23 79.51(7)
C24 Ru2 C23 35.98(6)
C36 Ru2 Ru1 148.71(6)
C37 Ru2 Ru1 98.65(6)
C35 Ru2 Ru1 115.03(6)
C8 Ru2 Ru1 52.35(5)
C24 Ru2 Ru1 48.25(5)
C23 Ru2 Ru1 70.70(5)
O4 C34 Ru1 173.68(19)
O9 C37 Ru2 177.78(18)
O6 C33 Ru1 178.67(19)
C23 C24 C25 121.36(16)
C23 C24 Ru1 112.88(13)
C25 C24 Ru1 125.43(13)
C23 C24 Ru2 73.54(10)
C25 C24 Ru2 121.28(12)
Ru1 C24 Ru2 78.27(6)
O8 C36 Ru2 176.91(18)
C5 C6 C1 120.54(19)
C5 C6 H6 119.7
C1 C6 H6 119.7
C18 C17 C16 120.06(18)
C18 C17 H17 120.0
C16 C17 H17 120.0
O2 C22 C16 121.38(17)
O2 C22 C23 120.32(17)
C16 C22 C23 118.30(16)
C2 C1 C6 119.09(18)
C2 C1 C7 122.88(17)
C6 C1 C7 118.03(17)
O5 C32 Ru1 178.44(19)
C9 C8 C7 121.38(16)
C9 C8 Ru2 117.56(13)
C7 C8 Ru2 120.35(13)
C9 C8 Ru1 74.53(10)
C7 C8 Ru1 123.69(12)
Ru2 C8 Ru1 79.75(6)
O1 C7 C1 120.44(17)
O1 C7 C8 122.04(17)
C1 C7 C8 117.44(16)
C17 C16 C21 119.35(18)
C17 C16 C22 122.61(17)
C21 C16 C22 118.04(18)
O7 C35 Ru2 179.03(19)
C3 C2 C1 120.02(19)
C3 C2 H2 120.0
C1 C2 H2 120.0
O3 C31 C9 122.80(17)
O3 C31 C23 122.57(16)
C9 C31 C23 114.59(15)
C24 C25 C26 112.26(15)
C24 C25 H25A 109.2
C26 C25 H25A 109.2
C24 C25 H25B 109.2
C26 C25 H25B 109.2
H25A C25 H25B 107.9
C20 C21 C16 120.09(19)
C20 C21 H21 120.0
C16 C21 H21 120.0
C19 C18 C17 120.2(2)
C19 C18 H18 119.9
C17 C18 H18 119.9
C8 C9 C31 110.22(15)
C8 C9 C10 122.60(16)
C31 C9 C10 117.79(15)
C8 C9 Ru1 68.88(10)
C31 C9 Ru1 104.12(11)
C10 C9 Ru1 123.05(12)
C9 C10 C11 115.32(16)
C9 C10 H10A 108.4
C11 C10 H10A 108.4
C9 C10 H10B 108.4
C11 C10 H10B 108.4
H10A C10 H10B 107.5
C24 C23 C31 115.60(16)
C24 C23 C22 122.97(16)
C31 C23 C22 115.30(15)
C24 C23 Ru2 70.48(10)
C31 C23 Ru2 103.69(11)
C22 C23 Ru2 119.11(12)
C29 C28 C27 114.23(19)
C29 C28 H28A 108.7
C27 C28 H28A 108.7
C29 C28 H28B 108.7
C27 C28 H28B 108.7
H28A C28 H28B 107.6
C6 C5 C4 119.96(19)
C6 C5 H5 120.0
C4 C5 H5 120.0
C27 C26 C25 112.29(16)
C27 C26 H26A 109.1
C25 C26 H26A 109.1
C27 C26 H26B 109.1
C25 C26 H26B 109.1
H26A C26 H26B 107.9
C18 C19 C20 120.12(19)
C18 C19 H19 119.9
C20 C19 H19 119.9
C26 C27 C28 112.96(17)
C26 C27 H27A 109.0
C28 C27 H27A 109.0
C26 C27 H27B 109.0
C28 C27 H27B 109.0
H27A C27 H27B 107.8
C21 C20 C19 120.20(19)
C21 C20 H20 119.9
C19 C20 H20 119.9
C4 C3 C2 120.2(2)
C4 C3 H3 119.9
C2 C3 H3 119.9
C3 C4 C5 120.1(2)
C3 C4 H4 119.9
C5 C4 H4 119.9
C12 C11 C10 113.29(17)
C12 C11 H11A 108.9
C10 C11 H11A 108.9
C12 C11 H11B 108.9
C10 C11 H11B 108.9
H11A C11 H11B 107.7
C14 C13 C12 113.4(2)
C14 C13 H13A 108.9
C12 C13 H13A 108.9
C14 C13 H13B 108.9
C12 C13 H13B 108.9
H13A C13 H13B 107.7
C28 C29 C30 113.3(2)
C28 C29 H29A 108.9
C30 C29 H29A 108.9
C28 C29 H29B 108.9
C30 C29 H29B 108.9
H29A C29 H29B 107.7
C11 C12 C13 112.74(18)
C11 C12 H12A 109.0
C13 C12 H12A 109.0
C11 C12 H12B 109.0
C13 C12 H12B 109.0
H12A C12 H12B 107.8
C15 C14 C13 112.4(2)
C15 C14 H14A 109.1
C13 C14 H14A 109.1
C15 C14 H14B 109.1
C13 C14 H14B 109.1
H14A C14 H14B 107.8
C14 C15 H15A 109.5
C14 C15 H15B 109.5
H15A C15 H15B 109.5
C14 C15 H15C 109.5
H15A C15 H15C 109.5
H15B C15 H15C 109.5
C29 C30 H30A 109.5
C29 C30 H30B 109.5
H30A C30 H30B 109.5
C29 C30 H30C 109.5
H30A C30 H30C 109.5
H30B C30 H30C 109.5

loop_
_geom_bond_atom_site_label_1
_geom_bond_atom_site_label_2
_geom_bond_distance
Ru1 C33 1.919(2)
Ru1 C32 1.923(2)
Ru1 C34 1.967(2)
Ru1 C24 2.0933(18)
Ru1 C8 2.2104(18)
Ru1 C9 2.2836(18)
Ru1 Ru2 2.7471(6)
Ru2 C36 1.923(2)
Ru2 C37 1.931(2)
Ru2 C35 1.963(2)
Ru2 C8 2.0715(19)
Ru2 C24 2.2546(18)
Ru2 C23 2.2942(18)
O2 C22 1.213(2)
O6 C33 1.134(3)
O9 C37 1.131(2)
C34 O4 1.132(2)
O7 C35 1.130(3)
C24 C23 1.405(3)
C24 C25 1.522(2)
C36 O8 1.129(3)
C6 C5 1.378(3)
C6 C1 1.398(3)
C6 H6 0.9500
C17 C18 1.388(3)
C17 C16 1.392(3)
C17 H17 0.9500
O5 C32 1.136(3)
C22 C16 1.494(3)
C22 C23 1.522(2)
C1 C2 1.392(3)
C1 C7 1.492(3)
C8 C9 1.412(3)
C8 C7 1.501(2)
C7 O1 1.218(2)
C16 C21 1.399(3)
C2 C3 1.389(3)
C2 H2 0.9500
C31 O3 1.210(2)
C31 C9 1.498(2)
C31 C23 1.503(2)
C25 C26 1.535(3)
C25 H25A 0.9900
C25 H25B 0.9900
C21 C20 1.382(3)
C21 H21 0.9500
C18 C19 1.382(3)
C18 H18 0.9500
C9 C10 1.518(3)
C10 C11 1.525(3)
C10 H10A 0.9900
C10 H10B 0.9900
C28 C29 1.504(4)
C28 C27 1.530(3)
C28 H28A 0.9900
C28 H28B 0.9900
C5 C4 1.385(3)
C5 H5 0.9500
C26 C27 1.528(3)
C26 H26A 0.9900
C26 H26B 0.9900
C19 C20 1.385(3)
C19 H19 0.9500
C27 H27A 0.9900
C27 H27B 0.9900
C20 H20 0.9500
C3 C4 1.381(3)
C3 H3 0.9500
C4 H4 0.9500
C11 C12 1.517(3)
C11 H11A 0.9900
C11 H11B 0.9900
C13 C14 1.522(3)
C13 C12 1.523(3)
C13 H13A 0.9900
C13 H13B 0.9900
C29 C30 1.521(4)
C29 H29A 0.9900
C29 H29B 0.9900
C12 H12A 0.9900
C12 H12B 0.9900
C14 C15 1.521(3)
C14 H14A 0.9900
C14 H14B 0.9900
C15 H15A 0.9800
C15 H15B 0.9800
C15 H15C 0.9800
C30 H30A 0.9800
C30 H30B 0.9800
C30 H30C 0.9800
